data_4002968
loop_
_publ_author_name
'Takenaka, Hiroyuki'
'Ogaki, Takuya'
'Wang, Chengyuan'
'Kawabata, Kohsuke'
'Takimiya, Kazuo'

_publ_section_title
;
 Selenium-Substituted \b-Methylthiobenzo[1,2-b:4,5-b&#x2032;]dithiophenes:
 Synthesis, Packing Structure, and Transport Properties
;
_journal_issue 17
_journal_name_full 'Chemistry of Materials'
_journal_page_first 6696
_journal_paper_doi 10.1021/acs.chemmater.9b01187
_journal_volume 31
_journal_year 2019
_chemical_formula_moiety 'C12 H10 Se4'
_chemical_formula_sum 'C12 H10 Se4'
_chemical_formula_weight 470.05
_space_group_crystal_system monoclinic
_space_group_IT_number 14
_space_group_name_Hall '-P 2ybc'
_space_group_name_H-M_alt 'P 1 21/c 1'
_symmetry_space_group_name_Hall '-P 2ybc'
_symmetry_space_group_name_H-M 'P 1 21/c 1'
_atom_sites_solution_hydrogens geom
_atom_sites_solution_primary direct
_atom_sites_solution_secondary difmap
_cell_angle_alpha 90.0000
_cell_angle_beta 100.6510(7)
_cell_angle_gamma 90.0000
_cell_formula_units_Z 2
_cell_length_a 8.60863(16)
_cell_length_b 14.2697(3)
_cell_length_c 5.32468(10)
_cell_measurement_reflns_used 6137
_cell_measurement_temperature 100
_cell_measurement_theta_max 68.24
_cell_measurement_theta_min 3.10
_cell_volume 642.83(2)
_computing_cell_refinement 'RAPID AUTO'
_computing_data_collection 'RAPID AUTO (Rigaku, ????)'
_computing_data_reduction 'RAPID AUTO'
_computing_molecular_graphics 'CrystalStructure 4.2.5'
_computing_publication_material 'CrystalStructure 4.2.5 (Rigaku, 2017)'
_computing_structure_refinement 'SHELXL97 (Sheldrick, 2008)'
_computing_structure_solution 'SIR2011 (Burla, et al., 2012)'
_diffrn_ambient_temperature 100
_diffrn_detector_area_resol_mean 10.000
_diffrn_measured_fraction_theta_full 1.000
_diffrn_measured_fraction_theta_max 1.000
_diffrn_measurement_device_type 'Rigaku R-AXIS RAPID'
_diffrn_measurement_method \w
_diffrn_radiation_type 'Cu K\a'
_diffrn_radiation_wavelength 1.54187
_diffrn_reflns_av_R_equivalents 0.1102
_diffrn_reflns_Laue_measured_fraction_full 1.000
_diffrn_reflns_Laue_measured_fraction_max 1.000
_diffrn_reflns_limit_h_max 10
_diffrn_reflns_limit_h_min -10
_diffrn_reflns_limit_k_max 17
_diffrn_reflns_limit_k_min -17
_diffrn_reflns_limit_l_max 6
_diffrn_reflns_limit_l_min -6
_diffrn_reflns_number 10744
_diffrn_reflns_point_group_measured_fraction_full 1.000
_diffrn_reflns_point_group_measured_fraction_max 1.000
_diffrn_reflns_theta_full 67.687
_diffrn_reflns_theta_max 68.239
_diffrn_reflns_theta_min 5.228
_diffrn_standards_number 0
_exptl_absorpt_coefficient_mu 13.391
_exptl_absorpt_correction_T_max 0.765
_exptl_absorpt_correction_T_min 0.103
_exptl_absorpt_correction_type numerical
_exptl_absorpt_process_details 'NUMABS (Rigaku, 1999)'
_exptl_crystal_colour colorless
_exptl_crystal_density_diffrn 2.428
_exptl_crystal_density_method 'not measured'
_exptl_crystal_description platelet
_exptl_crystal_F_000 436.00
_exptl_crystal_size_max 0.280
_exptl_crystal_size_mid 0.100
_exptl_crystal_size_min 0.020
_refine_diff_density_max 1.04
_refine_diff_density_min -0.68
_refine_ls_extinction_coef 0.0017(2)
_refine_ls_extinction_method SHELXL
_refine_ls_goodness_of_fit_ref 1.097
_refine_ls_hydrogen_treatment constr
_refine_ls_number_parameters 74
_refine_ls_number_reflns 1179
_refine_ls_number_restraints 0
_refine_ls_R_factor_all 0.0347
_refine_ls_R_factor_gt 0.0328
_refine_ls_shift/su_max 0.000
_refine_ls_structure_factor_coef Fsqd
_refine_ls_weighting_details 'w = 1/[\s^2^(Fo^2^)+0.6554P] where P=(Fo^2^+2Fc^2^)/3'
_refine_ls_weighting_scheme calc
_refine_ls_wR_factor_gt 0.0767
_refine_ls_wR_factor_ref 0.0779
_reflns_Friedel_coverage 0.000
_reflns_number_gt 1124
_reflns_number_total 1179
_reflns_threshold_expression F^2^>2.0\s(F^2^)
_cod_data_source_file cm9b01187_si_004.cif
_cod_data_source_block BDS-SeMe_plate_CF_Hex
_cod_database_code 4002968

loop_
_space_group_symop_id
_space_group_symop_operation_xyz
1 +X,+Y,+Z
2 -X,1/2+Y,1/2-Z
3 -X,-Y,-Z
4 +X,-1/2-Y,-1/2+Z

loop_
_atom_site_label
_atom_site_type_symbol
_atom_site_fract_x
_atom_site_fract_y
_atom_site_fract_z
_atom_site_U_iso_or_equiv
_atom_site_adp_type
_atom_site_occupancy
_atom_site_site_symmetry_order
_atom_site_calc_flag
_atom_site_refinement_flags_posn
_atom_site_refinement_flags_adp
Se1 Se 0.36466(4) 0.16204(3) 0.58606(8) 0.01290(18) Uani 1 1 d . .
Se2 Se 0.88222(4) 0.07349(3) 0.64981(8) 0.01431(18) Uani 1 1 d . .
C1 C 0.6610(4) -0.0244(3) 1.0130(7) 0.0136(8) Uani 1 1 d . .
H1 H 0.7686 -0.0414 1.0220 0.016 Uiso 1 1 calc R U
C2 C 0.4309(4) 0.0680(2) 0.8321(7) 0.0114(8) Uani 1 1 d . .
C3 C 0.5918(4) 0.0449(3) 0.8444(7) 0.0112(8) Uani 1 1 d . .
C4 C 0.6671(4) 0.0986(3) 0.6679(7) 0.0123(8) Uani 1 1 d . .
C5 C 0.5723(4) 0.1612(2) 0.5226(7) 0.0142(9) Uani 1 1 d . .
H5 H 0.6071 0.2008 0.4007 0.017 Uiso 1 1 calc R U
C6 C 0.9035(4) 0.1591(3) 0.3751(7) 0.0160(9) Uani 1 1 d . .
H6A H 1.0110 0.1551 0.3396 0.019 Uiso 1 1 calc R U
H6B H 0.8274 0.1422 0.2213 0.019 Uiso 1 1 calc R U
H6C H 0.8829 0.2233 0.4258 0.019 Uiso 1 1 calc R U

loop_
_atom_site_aniso_label
_atom_site_aniso_U_11
_atom_site_aniso_U_22
_atom_site_aniso_U_33
_atom_site_aniso_U_23
_atom_site_aniso_U_13
_atom_site_aniso_U_12
Se1 0.0112(2) 0.0134(3) 0.0145(3) 0.00129(16) 0.00353(18) 0.00087(13)
Se2 0.0114(2) 0.0166(3) 0.0164(3) 0.00263(17) 0.00627(19) 0.00129(14)
C1 0.0109(15) 0.018(2) 0.012(2) -0.0032(16) 0.0027(14) -0.0004(14)
C2 0.0127(17) 0.009(2) 0.012(2) -0.0010(14) 0.0001(15) -0.0002(13)
C3 0.0111(15) 0.013(2) 0.010(2) -0.0043(15) 0.0034(14) -0.0028(14)
C4 0.0143(17) 0.010(2) 0.014(2) -0.0015(16) 0.0045(15) -0.0020(14)
C5 0.0153(18) 0.013(2) 0.017(2) 0.0008(15) 0.0093(16) 0.0008(14)
C6 0.0145(17) 0.018(2) 0.017(2) 0.0020(16) 0.0064(16) -0.0012(14)

loop_
_atom_type_symbol
_atom_type_description
_atom_type_scat_dispersion_real
_atom_type_scat_dispersion_imag
_atom_type_scat_source
C C 0.0181 0.0091
;
International Tables for Crystallography
(Vol. C, Tables 4.2.6.8 and 6.1.1.4)
;
H H 0.0000 0.0000
;
International Tables for Crystallography
(Vol. C, Table 6.1.1.4)
;
Se Se -0.7943 1.1372
;
International Tables for Crystallography
(Vol. C, Tables 4.2.6.8 and 6.1.1.4)
;

loop_
_geom_angle_atom_site_label_1
_geom_angle_atom_site_label_2
_geom_angle_atom_site_label_3
_geom_angle
_geom_angle_site_symmetry_1
C5 Se1 C2 86.84(15) .
C4 Se2 C6 98.51(15) .
C2 C1 C3 118.5(3) 3_657
C2 C1 H1 120.8 3_657
C3 C1 H1 120.8 .
C1 C2 C3 121.9(3) 3_657
C1 C2 Se1 126.7(3) 3_657
C3 C2 Se1 111.4(3) .
C1 C3 C2 119.6(3) .
C1 C3 C4 127.0(3) .
C2 C3 C4 113.4(3) .
C5 C4 C3 115.1(3) .
C5 C4 Se2 125.8(3) .
C3 C4 Se2 119.1(3) .
C4 C5 Se1 113.3(3) .
C4 C5 H5 123.4 .
Se1 C5 H5 123.4 .
Se2 C6 H6A 109.5 .
Se2 C6 H6B 109.5 .
H6A C6 H6B 109.5 .
Se2 C6 H6C 109.5 .
H6A C6 H6C 109.5 .
H6B C6 H6C 109.5 .

loop_
_geom_bond_atom_site_label_1
_geom_bond_atom_site_label_2
_geom_bond_distance
_geom_bond_site_symmetry_2
Se1 C5 1.879(3) .
Se1 C2 1.889(4) .
Se2 C4 1.906(3) .
Se2 C6 1.940(4) .
C1 C2 1.391(5) 3_657
C1 C3 1.392(5) .
C1 H1 0.9500 .
C2 C1 1.391(5) 3_657
C2 C3 1.413(4) .
C3 C4 1.455(5) .
C4 C5 1.352(5) .
C5 H5 0.9500 .
C6 H6A 0.9800 .
C6 H6B 0.9800 .
C6 H6C 0.9800 .

loop_
_geom_torsion_atom_site_label_1
_geom_torsion_atom_site_label_2
_geom_torsion_atom_site_label_3
_geom_torsion_atom_site_label_4
_geom_torsion
_geom_torsion_site_symmetry_1
_geom_torsion_site_symmetry_4
C5 Se1 C2 C1 179.6(4) . 3_657
C5 Se1 C2 C3 -0.3(3) . .
C2 C1 C3 C2 -0.9(6) 3_657 .
C2 C1 C3 C4 179.8(3) 3_657 .
C1 C2 C3 C1 1.0(6) 3_657 .
Se1 C2 C3 C1 -179.1(3) . .
C1 C2 C3 C4 -179.7(3) 3_657 .
Se1 C2 C3 C4 0.3(4) . .
C1 C3 C4 C5 179.3(4) . .
C2 C3 C4 C5 0.0(5) . .
C1 C3 C4 Se2 1.5(5) . .
C2 C3 C4 Se2 -177.8(3) . .
C3 C4 C5 Se1 -0.3(5) . .
Se2 C4 C5 Se1 177.32(19) . .
C2 Se1 C5 C4 0.4(3) . .
